data_2236069
loop_
_publ_author_name
'Khorasani, Sanaz'
'Fernandes, Manuel A.'

_publ_section_title
;
 Hexakis(propylammonium) benzene-1,2,4,5-tetracarboxylate
 2,5-dicarboxybenzene-1,4-carboxylate tetrahydrate
;
_journal_coeditor_code BH2430
_journal_issue 9
_journal_name_full 'Acta Crystallographica Section E'
_journal_page_first o2807
_journal_paper_doi 10.1107/S1600536812036501
_journal_volume 68
_journal_year 2012
_chemical_formula_iupac '6C3 H10 N +, C10 H2 O8 4-, C10 H4 O8 2-, 4H2 O'
_chemical_formula_moiety '6(C3 H10 N +), C10 H2 O8 4-, C10 H4 O8 2-, 4(H2 O)'
_chemical_formula_sum 'C38 H74 N6 O20'
_chemical_formula_weight 935.03
_chemical_name_systematic
;
Hexakis(propylammonium) benzene-1,2,4,5-tetracarboxylate
2,5-dicarboxybenzene-1,4-carboxylate tetrahydrate
;
_space_group_IT_number 2
_symmetry_cell_setting triclinic
_symmetry_space_group_name_Hall '-P 1'
_symmetry_space_group_name_H-M 'P -1'
_atom_sites_solution_hydrogens geom
_atom_sites_solution_primary direct
_atom_sites_solution_secondary difmap
_audit_creation_method SHELXL-97
_cell_angle_alpha 107.4610(10)
_cell_angle_beta 90.0620(10)
_cell_angle_gamma 105.7210(10)
_cell_formula_units_Z 1
_cell_length_a 9.9826(2)
_cell_length_b 11.0994(2)
_cell_length_c 12.4453(2)
_cell_measurement_reflns_used 8121
_cell_measurement_temperature 173(2)
_cell_measurement_theta_max 27.17
_cell_measurement_theta_min 2.20
_cell_volume 1261.10(4)
_computing_cell_refinement 'SAINT (Bruker, 2005)'
_computing_data_collection 'APEX2 (Bruker, 2005)'
_computing_data_reduction 'SAINT (Bruker, 2005)'
_computing_molecular_graphics '<i>PLATON</i> (Spek, 2009) and <i>SCHAKAL99</i> (Keller, 1999)'
_computing_publication_material '<i>WinGX</i> (Farrugia, 1999) and <i>PLATON</i> (Spek, 2009)'
_computing_structure_refinement 'SHELXL97 (Sheldrick, 2008)'
_computing_structure_solution 'SHELXS97 (Sheldrick, 2008)'
_diffrn_ambient_temperature 173(2)
_diffrn_measured_fraction_theta_full 1.000
_diffrn_measured_fraction_theta_max 1.000
_diffrn_measurement_device_type 'Bruker APEXII CCD'
_diffrn_measurement_method '\f and \w scans'
_diffrn_radiation_monochromator graphite
_diffrn_radiation_source 'fine-focus sealed tube'
_diffrn_radiation_type MoK\a
_diffrn_radiation_wavelength 0.71073
_diffrn_reflns_av_R_equivalents 0.0644
_diffrn_reflns_av_sigmaI/netI 0.0334
_diffrn_reflns_limit_h_max 13
_diffrn_reflns_limit_h_min -13
_diffrn_reflns_limit_k_max 14
_diffrn_reflns_limit_k_min -14
_diffrn_reflns_limit_l_max 16
_diffrn_reflns_limit_l_min -16
_diffrn_reflns_number 41269
_diffrn_reflns_theta_full 28.00
_diffrn_reflns_theta_max 28.00
_diffrn_reflns_theta_min 1.72
_diffrn_standards_number 0
_exptl_absorpt_coefficient_mu 0.099
_exptl_absorpt_correction_type none
_exptl_crystal_colour colourless
_exptl_crystal_density_diffrn 1.231
_exptl_crystal_density_method 'not measured'
_exptl_crystal_description block
_exptl_crystal_F_000 504
_exptl_crystal_size_max 0.55
_exptl_crystal_size_mid 0.33
_exptl_crystal_size_min 0.06
_refine_diff_density_max 0.401
_refine_diff_density_min -0.208
_refine_ls_extinction_method none
_refine_ls_goodness_of_fit_ref 1.102
_refine_ls_hydrogen_treatment mixed
_refine_ls_matrix_type full
_refine_ls_number_constraints 0
_refine_ls_number_parameters 359
_refine_ls_number_reflns 6092
_refine_ls_number_restraints 36
_refine_ls_restrained_S_all 1.104
_refine_ls_R_factor_all 0.0529
_refine_ls_R_factor_gt 0.0401
_refine_ls_shift/su_max 0.000
_refine_ls_shift/su_mean 0.000
_refine_ls_structure_factor_coef Fsqd
_refine_ls_weighting_details 'calc w=1/[\s^2^(Fo^2^)+(0.0677P)^2^+0.0131P] where P=(Fo^2^+2Fc^2^)/3'
_refine_ls_weighting_scheme calc
_refine_ls_wR_factor_gt 0.1118
_refine_ls_wR_factor_ref 0.1183
_reflns_number_gt 4741
_reflns_number_total 6092
_reflns_threshold_expression I>2\s(I)
_cod_data_source_file bh2430.cif
_cod_data_source_block I
_cod_database_code 2236069
_cod_database_fobs_code 2236069

loop_
_symmetry_equiv_pos_as_xyz
'x, y, z'
'-x, -y, -z'

loop_
_atom_site_type_symbol
_atom_site_label
_atom_site_fract_x
_atom_site_fract_y
_atom_site_fract_z
_atom_site_U_iso_or_equiv
_atom_site_adp_type
_atom_site_calc_flag
_atom_site_refinement_flags
_atom_site_occupancy
_atom_site_symmetry_multiplicity
_atom_site_disorder_assembly
_atom_site_disorder_group
C C1A 0.22708(12) 0.52580(12) -0.14299(10) 0.0232(2) Uani d . 1 1 . .
C C2A 0.11213(11) 0.51156(11) -0.06610(9) 0.0200(2) Uani d . 1 1 . .
C C3A 0.12378(11) 0.47733(11) 0.03189(9) 0.0205(2) Uani d . 1 1 . .
C C4A 0.25248(12) 0.44589(12) 0.06613(10) 0.0244(2) Uani d . 1 1 . .
C C5A 0.01039(11) 0.46641(11) 0.09698(9) 0.0211(2) Uani d . 1 1 . .
H H5A 0.0172 0.4434 0.1640 0.025 Uiso calc R 1 1 . .
O O1A 0.33910(9) 0.62170(11) -0.09776(8) 0.0409(3) Uani d . 1 1 . .
O O2A 0.20978(11) 0.45663(10) -0.24006(8) 0.0426(3) Uani d . 1 1 . .
O O3A 0.28839(9) 0.48363(9) 0.17124(7) 0.0290(2) Uani d . 1 1 . .
O O4A 0.31169(11) 0.38559(12) -0.00919(8) 0.0481(3) Uani d . 1 1 . .
H H1A 0.410(2) 0.627(2) -0.1536(17) 0.073(6) Uiso d . 1 1 . .
C C1B 0.54388(12) 0.25468(10) 0.46362(9) 0.0198(2) Uani d . 1 1 . .
C C2B 0.51859(11) 0.12374(10) 0.48550(9) 0.0177(2) Uani d . 1 1 . .
C C3B 0.38802(11) 0.05553(10) 0.50875(9) 0.0179(2) Uani d . 1 1 . .
C C4B 0.26512(11) 0.11247(10) 0.52874(9) 0.0194(2) Uani d . 1 1 . .
C C5B 0.37135(11) -0.06751(10) 0.52237(9) 0.0185(2) Uani d . 1 1 . .
H H5B 0.2825 -0.1145 0.5374 0.022 Uiso calc R 1 1 . .
O O1B 0.27743(8) 0.21010(8) 0.61637(6) 0.02247(18) Uani d . 1 1 . .
O O2B 0.15747(9) 0.05801(9) 0.46345(8) 0.0351(2) Uani d . 1 1 . .
O O3B 0.66579(9) 0.33107(8) 0.49001(8) 0.0317(2) Uani d . 1 1 . .
O O4B 0.44488(8) 0.27684(8) 0.41868(7) 0.02546(19) Uani d . 1 1 . .
C C6C 1.00660(13) 0.14661(13) 0.78897(10) 0.0302(3) Uani d . 1 1 . .
H H6A 1.0776 0.2198 0.8437 0.036 Uiso calc R 1 1 . .
H H6B 1.0366 0.0657 0.7751 0.036 Uiso calc R 1 1 . .
C C7C 0.86828(17) 0.1274(2) 0.83874(14) 0.0518(4) Uani d . 1 1 . .
H H7A 0.7957 0.0592 0.7818 0.062 Uiso calc R 1 1 . .
H H7B 0.8419 0.2107 0.8583 0.062 Uiso calc R 1 1 . .
C C8C 0.8738(3) 0.0858(3) 0.94401(18) 0.0825(7) Uani d . 1 1 . .
H H8A 0.8858 -0.0028 0.9229 0.124 Uiso calc R 1 1 . .
H H8B 0.7865 0.0856 0.9800 0.124 Uiso calc R 1 1 . .
H H8C 0.9526 0.1479 0.9970 0.124 Uiso calc R 1 1 . .
N N1C 0.99833(11) 0.17678(10) 0.68130(9) 0.0237(2) Uani d D 1 1 . .
H H1B 1.0887(13) 0.1969(15) 0.6545(12) 0.041(4) Uiso d D 1 1 . .
H H1C 0.9581(15) 0.2445(13) 0.6863(13) 0.039(4) Uiso d D 1 1 . .
H H1D 0.9397(15) 0.1009(13) 0.6289(11) 0.042(4) Uiso d D 1 1 . .
C C6D 0.51159(14) 0.19783(14) 0.81853(11) 0.0342(3) Uani d . 1 1 . .
H H6C 0.5811 0.2313 0.8851 0.041 Uiso calc R 1 1 . .
H H6D 0.5588 0.1649 0.7506 0.041 Uiso calc R 1 1 . .
C C7D 0.39438(16) 0.08625(15) 0.83184(13) 0.0429(4) Uani d . 1 1 . .
H H7C 0.3219 0.0568 0.7678 0.051 Uiso calc R 1 1 . .
H H7D 0.3511 0.1179 0.9024 0.051 Uiso calc R 1 1 . .
C C8D 0.4457(2) -0.02982(18) 0.83571(15) 0.0575(5) Uani d . 1 1 . .
H H8D 0.4885 -0.0615 0.7658 0.086 Uiso calc R 1 1 . .
H H8E 0.3666 -0.1009 0.8431 0.086 Uiso calc R 1 1 . .
H H8F 0.5151 -0.0017 0.9007 0.086 Uiso calc R 1 1 . .
N N1D 0.45926(11) 0.30762(11) 0.80741(9) 0.0308(2) Uani d D 1 1 . .
H H1G 0.5358(15) 0.3796(14) 0.8062(13) 0.044(4) Uiso d D 1 1 . .
H H1E 0.4074(17) 0.3349(17) 0.8726(12) 0.056(5) Uiso d D 1 1 . .
H H1F 0.4011(15) 0.2756(15) 0.7358(10) 0.041(4) Uiso d D 1 1 . .
C C6E 0.11925(13) 0.35625(13) 0.48083(10) 0.0287(3) Uani d . 1 1 . .
H H6E 0.0610 0.4160 0.5112 0.034 Uiso calc R 1 1 . .
H H6F 0.0832 0.2764 0.5041 0.034 Uiso calc R 1 1 . .
C C7E 0.10636(16) 0.31785(16) 0.35439(12) 0.0434(4) Uani d . 1 1 . .
H H7E 0.1654 0.2589 0.3237 0.052 Uiso calc R 1 1 . .
H H7F 0.1405 0.3977 0.3308 0.052 Uiso calc R 1 1 . .
C C8E -0.04440(17) 0.24798(18) 0.30615(14) 0.0538(4) Uani d . 1 1 . .
H H8G -0.0790 0.1700 0.3308 0.081 Uiso calc R 1 1 . .
H H8H -0.0493 0.2210 0.2234 0.081 Uiso calc R 1 1 . .
H H8I -0.1020 0.3079 0.3332 0.081 Uiso calc R 1 1 . .
N N1E 0.26635(11) 0.42296(10) 0.53008(9) 0.0240(2) Uani d D 1 1 . .
H H1H 0.2706(18) 0.4358(17) 0.6115(10) 0.054(5) Uiso d D 1 1 . .
H H1I 0.3266(14) 0.3730(14) 0.4935(12) 0.038(4) Uiso d D 1 1 . .
H H1J 0.2960(15) 0.5099(11) 0.5212(11) 0.032(4) Uiso d D 1 1 . .
O O1W 0.82657(12) 0.33934(11) 0.67230(10) 0.0453(3) Uani d . 1 1 . .
H H1WA 0.7720(18) 0.3259(17) 0.6042(15) 0.055(5) Uiso d . 1 1 . .
H H1WB 0.7964(18) 0.3927(19) 0.7282(15) 0.056(5) Uiso d . 1 1 . .
O O2WA 0.5131(5) 0.6023(11) 0.7471(7) 0.0361(15) Uani d P 0.55(2) 1 A 1
O O2WB 0.5446(9) 0.6686(15) 0.7894(10) 0.042(2) Uani d P 0.45(2) 1 A 2
H H2WA 0.534(2) 0.662(2) 0.7082(18) 0.070(6) Uiso d . 1 1 . .
H H2WB 0.589(2) 0.606(2) 0.7792(17) 0.056(5) Uiso d . 1 1 . .

loop_
_atom_site_aniso_label
_atom_site_aniso_U_11
_atom_site_aniso_U_22
_atom_site_aniso_U_33
_atom_site_aniso_U_12
_atom_site_aniso_U_13
_atom_site_aniso_U_23
C1A 0.0222(6) 0.0280(6) 0.0230(6) 0.0108(5) 0.0057(4) 0.0098(5)
C2A 0.0189(5) 0.0224(5) 0.0172(5) 0.0067(4) 0.0027(4) 0.0035(4)
C3A 0.0192(5) 0.0227(6) 0.0185(5) 0.0071(4) 0.0008(4) 0.0038(4)
C4A 0.0205(5) 0.0312(6) 0.0247(6) 0.0097(5) 0.0031(4) 0.0113(5)
C5A 0.0215(5) 0.0247(6) 0.0173(5) 0.0075(4) 0.0013(4) 0.0061(4)
O1A 0.0236(5) 0.0557(6) 0.0325(5) -0.0013(4) 0.0075(4) 0.0093(5)
O2A 0.0454(6) 0.0454(6) 0.0258(5) 0.0064(5) 0.0159(4) 0.0005(4)
O3A 0.0256(4) 0.0408(5) 0.0241(4) 0.0149(4) -0.0009(3) 0.0104(4)
O4A 0.0478(6) 0.0829(8) 0.0320(5) 0.0482(6) 0.0138(4) 0.0180(5)
C1B 0.0254(6) 0.0176(5) 0.0188(5) 0.0095(4) 0.0049(4) 0.0062(4)
C2B 0.0209(5) 0.0161(5) 0.0169(5) 0.0069(4) 0.0021(4) 0.0045(4)
C3B 0.0202(5) 0.0168(5) 0.0168(5) 0.0073(4) 0.0005(4) 0.0036(4)
C4B 0.0190(5) 0.0168(5) 0.0247(5) 0.0061(4) 0.0040(4) 0.0088(4)
C5B 0.0186(5) 0.0168(5) 0.0199(5) 0.0046(4) 0.0036(4) 0.0059(4)
O1B 0.0239(4) 0.0215(4) 0.0227(4) 0.0110(3) 0.0034(3) 0.0039(3)
O2B 0.0233(4) 0.0268(5) 0.0467(5) 0.0094(4) -0.0095(4) -0.0029(4)
O3B 0.0302(5) 0.0196(4) 0.0453(5) 0.0012(4) -0.0054(4) 0.0156(4)
O4B 0.0277(4) 0.0292(4) 0.0293(4) 0.0152(4) 0.0071(3) 0.0169(4)
C6C 0.0317(7) 0.0317(7) 0.0294(6) 0.0119(5) 0.0014(5) 0.0103(5)
C7C 0.0448(9) 0.0760(12) 0.0487(9) 0.0236(8) 0.0202(7) 0.0341(9)
C8C 0.0876(15) 0.121(2) 0.0633(13) 0.0335(14) 0.0300(11) 0.0605(14)
N1C 0.0218(5) 0.0231(5) 0.0249(5) 0.0074(4) 0.0028(4) 0.0044(4)
C6D 0.0303(7) 0.0449(8) 0.0270(6) 0.0162(6) 0.0000(5) 0.0059(6)
C7D 0.0480(9) 0.0474(9) 0.0357(7) 0.0175(7) 0.0105(6) 0.0130(7)
C8D 0.0827(13) 0.0550(10) 0.0442(9) 0.0288(9) 0.0124(9) 0.0212(8)
N1D 0.0248(5) 0.0359(6) 0.0268(6) 0.0090(5) 0.0018(4) 0.0024(5)
C6E 0.0285(6) 0.0297(6) 0.0328(7) 0.0115(5) 0.0082(5) 0.0140(5)
C7E 0.0422(8) 0.0494(9) 0.0337(7) -0.0008(7) 0.0014(6) 0.0182(7)
C8E 0.0459(9) 0.0584(10) 0.0482(9) 0.0011(8) -0.0083(7) 0.0161(8)
N1E 0.0296(5) 0.0201(5) 0.0264(5) 0.0104(4) 0.0062(4) 0.0100(4)
O1W 0.0521(6) 0.0462(6) 0.0359(6) 0.0330(5) -0.0143(5) -0.0066(5)
O2WA 0.0229(13) 0.063(4) 0.042(2) 0.0199(17) 0.0125(14) 0.038(3)
O2WB 0.032(2) 0.072(5) 0.048(3) 0.030(3) 0.020(2) 0.042(4)

loop_
_atom_type_symbol
_atom_type_description
_atom_type_scat_dispersion_real
_atom_type_scat_dispersion_imag
_atom_type_scat_source
C C 0.0033 0.0016 'International Tables Vol C Tables 4.2.6.8 and 6.1.1.4'
H H 0.0000 0.0000 'International Tables Vol C Tables 4.2.6.8 and 6.1.1.4'
N N 0.0061 0.0033 'International Tables Vol C Tables 4.2.6.8 and 6.1.1.4'
O O 0.0106 0.0060 'International Tables Vol C Tables 4.2.6.8 and 6.1.1.4'

loop_
_geom_angle_atom_site_label_1
_geom_angle_atom_site_label_2
_geom_angle_atom_site_label_3
_geom_angle_site_symmetry_1
_geom_angle_site_symmetry_3
_geom_angle
O2A C1A O1A . . 124.64(11)
O2A C1A C2A . . 120.64(11)
O1A C1A C2A . . 114.60(10)
C5A C2A C3A 2_565 . 120.07(10)
C5A C2A C1A 2_565 . 116.65(10)
C3A C2A C1A . . 123.27(10)
C5A C3A C2A . . 118.52(10)
C5A C3A C4A . . 119.36(10)
C2A C3A C4A . . 122.06(10)
O4A C4A O3A . . 126.02(11)
O4A C4A C3A . . 117.91(10)
O3A C4A C3A . . 116.06(10)
C2A C5A C3A 2_565 . 121.40(10)
C2A C5A H5A 2_565 . 119.3
C3A C5A H5A . . 119.3
C1A O1A H1A . . 110.4(11)
O4B C1B O3B . . 125.49(10)
O4B C1B C2B . . 118.29(10)
O3B C1B C2B . . 116.19(9)
C5B C2B C3B 2_656 . 119.25(10)
C5B C2B C1B 2_656 . 118.35(9)
C3B C2B C1B . . 122.35(10)
C5B C3B C2B . . 118.92(10)
C5B C3B C4B . . 117.47(9)
C2B C3B C4B . . 123.45(9)
O2B C4B O1B . . 123.98(10)
O2B C4B C3B . . 119.26(10)
O1B C4B C3B . . 116.65(9)
C3B C5B C2B . 2_656 121.83(10)
C3B C5B H5B . . 119.1
C2B C5B H5B 2_656 . 119.1
N1C C6C C7C . . 111.51(11)
N1C C6C H6A . . 109.3
C7C C6C H6A . . 109.3
N1C C6C H6B . . 109.3
C7C C6C H6B . . 109.3
H6A C6C H6B . . 108.0
C6C C7C C8C . . 111.48(15)
C6C C7C H7A . . 109.3
C8C C7C H7A . . 109.3
C6C C7C H7B . . 109.3
C8C C7C H7B . . 109.3
H7A C7C H7B . . 108.0
C7C C8C H8A . . 109.5
C7C C8C H8B . . 109.5
H8A C8C H8B . . 109.5
C7C C8C H8C . . 109.5
H8A C8C H8C . . 109.5
H8B C8C H8C . . 109.5
C6C N1C H1B . . 110.5(9)
C6C N1C H1C . . 113.5(9)
H1B N1C H1C . . 110.0(13)
C6C N1C H1D . . 106.7(9)
H1B N1C H1D . . 109.4(13)
H1C N1C H1D . . 106.6(13)
N1D C6D C7D . . 111.46(11)
N1D C6D H6C . . 109.3
C7D C6D H6C . . 109.3
N1D C6D H6D . . 109.3
C7D C6D H6D . . 109.3
H6C C6D H6D . . 108.0
C6D C7D C8D . . 111.73(13)
C6D C7D H7C . . 109.3
C8D C7D H7C . . 109.3
C6D C7D H7D . . 109.3
C8D C7D H7D . . 109.3
H7C C7D H7D . . 107.9
C7D C8D H8D . . 109.5
C7D C8D H8E . . 109.5
H8D C8D H8E . . 109.5
C7D C8D H8F . . 109.5
H8D C8D H8F . . 109.5
H8E C8D H8F . . 109.5
C6D N1D H1G . . 109.7(10)
C6D N1D H1E . . 108.3(11)
H1G N1D H1E . . 109.5(14)
C6D N1D H1F . . 107.8(9)
H1G N1D H1F . . 109.1(13)
H1E N1D H1F . . 112.5(14)
N1E C6E C7E . . 112.22(10)
N1E C6E H6E . . 109.2
C7E C6E H6E . . 109.2
N1E C6E H6F . . 109.2
C7E C6E H6F . . 109.2
H6E C6E H6F . . 107.9
C6E C7E C8E . . 111.17(13)
C6E C7E H7E . . 109.4
C8E C7E H7E . . 109.4
C6E C7E H7F . . 109.4
C8E C7E H7F . . 109.4
H7E C7E H7F . . 108.0
C7E C8E H8G . . 109.5
C7E C8E H8H . . 109.5
H8G C8E H8H . . 109.5
C7E C8E H8I . . 109.5
H8G C8E H8I . . 109.5
H8H C8E H8I . . 109.5
C6E N1E H1H . . 108.8(10)
C6E N1E H1I . . 110.5(9)
H1H N1E H1I . . 111.7(13)
C6E N1E H1J . . 109.6(9)
H1H N1E H1J . . 106.8(13)
H1I N1E H1J . . 109.4(12)
H1WA O1W H1WB . . 107.7(15)
H2WA O2WA H2WB . . 106.7(19)
H2WA O2WB H2WB . . 96(2)

loop_
_geom_bond_atom_site_label_1
_geom_bond_atom_site_label_2
_geom_bond_site_symmetry_2
_geom_bond_distance
C1A O2A . 1.2041(14)
C1A O1A . 1.3017(15)
C1A C2A . 1.5007(15)
C2A C5A 2_565 1.3859(15)
C2A C3A . 1.3953(15)
C3A C5A . 1.3923(15)
C3A C4A . 1.5117(16)
C4A O4A . 1.2309(15)
C4A O3A . 1.2665(14)
C5A C2A 2_565 1.3859(15)
C5A H5A . 0.9500
O1A H1A . 1.00(2)
C1B O4B . 1.2504(13)
C1B O3B . 1.2572(14)
C1B C2B . 1.5128(15)
C2B C5B 2_656 1.3933(15)
C2B C3B . 1.3976(15)
C3B C5B . 1.3920(15)
C3B C4B . 1.5142(14)
C4B O2B . 1.2376(14)
C4B O1B . 1.2638(13)
C5B C2B 2_656 1.3933(15)
C5B H5B . 0.9500
C6C N1C . 1.4827(15)
C6C C7C . 1.5024(19)
C6C H6A . 0.9900
C6C H6B . 0.9900
C7C C8C . 1.519(2)
C7C H7A . 0.9900
C7C H7B . 0.9900
C8C H8A . 0.9800
C8C H8B . 0.9800
C8C H8C . 0.9800
N1C H1B . 0.955(12)
N1C H1C . 0.930(12)
N1C H1D . 0.938(11)
C6D N1D . 1.4910(18)
C6D C7D . 1.506(2)
C6D H6C . 0.9900
C6D H6D . 0.9900
C7D C8D . 1.523(2)
C7D H7C . 0.9900
C7D H7D . 0.9900
C8D H8D . 0.9800
C8D H8E . 0.9800
C8D H8F . 0.9800
N1D H1G . 0.948(12)
N1D H1E . 0.978(12)
N1D H1F . 0.977(11)
C6E N1E . 1.4889(16)
C6E C7E . 1.4973(18)
C6E H6E . 0.9900
C6E H6F . 0.9900
C7E C8E . 1.521(2)
C7E H7E . 0.9900
C7E H7F . 0.9900
C8E H8G . 0.9800
C8E H8H . 0.9800
C8E H8I . 0.9800
N1E H1H . 0.979(12)
N1E H1I . 0.952(11)
N1E H1J . 0.970(11)
O1W H1WA . 0.958(19)
O1W H1WB . 0.880(19)
O2WA H2WA . 0.91(2)
O2WA H2WB . 0.84(2)
O2WB H2WA . 1.00(2)
O2WB H2WB . 0.89(2)

loop_
_geom_hbond_atom_site_label_D
_geom_hbond_atom_site_label_H
_geom_hbond_atom_site_label_A
_geom_hbond_site_symmetry_A
_geom_hbond_distance_DH
_geom_hbond_distance_HA
_geom_hbond_distance_DA
_geom_hbond_angle_DHA
_geom_hbond_publ_flag
N1C H1C O1W . 0.930(12) 1.930(12) 2.8293(14) 162.2(14) y
N1D H1F O1B . 0.977(11) 1.767(12) 2.7387(14) 172.4(14) y
N1E H1I O4B . 0.952(11) 1.868(11) 2.8197(13) 178.5(14) y
N1C H1B O1B 1_655 0.955(12) 1.921(12) 2.8598(13) 167.2(14) y
N1C H1D O2B 2_656 0.938(11) 1.796(12) 2.7269(13) 171.2(14) y
N1D H1G O3A 2_666 0.948(12) 1.940(12) 2.8725(14) 167.4(15) y
N1D H1E O4A 1_556 0.978(12) 1.786(12) 2.7642(14) 179.3(17) y
N1E H1H O2A 1_556 0.979(12) 1.913(13) 2.8493(14) 159.2(15) y
N1E H1J O3B 2_666 0.970(11) 1.750(11) 2.7170(13) 174.4(13) y
O1W H1WB O3A 2_666 0.880(19) 1.94(2) 2.8107(14) 169.2(17) y
O1W H1WA O3B . 0.958(19) 1.796(19) 2.7421(14) 169.1(16) y
O1A H1A O2WB 1_554 1.00(2) 1.54(2) 2.513(4) 163.1(19) y
O1A H1A O2WA 1_554 1.00(2) 1.62(2) 2.598(5) 168.4(19) y

loop_
_geom_torsion_atom_site_label_1
_geom_torsion_atom_site_label_2
_geom_torsion_atom_site_label_3
_geom_torsion_atom_site_label_4
_geom_torsion_site_symmetry_1
_geom_torsion_site_symmetry_4
_geom_torsion
O2A C1A C2A C5A . 2_565 -60.87(16)
O1A C1A C2A C5A . 2_565 115.26(12)
O2A C1A C2A C3A . . 118.78(14)
O1A C1A C2A C3A . . -65.09(15)
C5A C2A C3A C5A 2_565 . -0.15(18)
C1A C2A C3A C5A . . -179.80(10)
C5A C2A C3A C4A 2_565 . 176.98(10)
C1A C2A C3A C4A . . -2.66(17)
C5A C3A C4A O4A . . 140.12(12)
C2A C3A C4A O4A . . -36.99(17)
C5A C3A C4A O3A . . -39.17(16)
C2A C3A C4A O3A . . 143.72(11)
C2A C3A C5A C2A . 2_565 0.16(18)
C4A C3A C5A C2A . 2_565 -177.05(10)
O4B C1B C2B C5B . 2_656 146.82(10)
O3B C1B C2B C5B . 2_656 -31.29(14)
O4B C1B C2B C3B . . -30.62(15)
O3B C1B C2B C3B . . 151.27(11)
C5B C2B C3B C5B 2_656 . -0.60(17)
C1B C2B C3B C5B . . 176.82(9)
C5B C2B C3B C4B 2_656 . 174.69(9)
C1B C2B C3B C4B . . -7.88(16)
C5B C3B C4B O2B . . -66.68(14)
C2B C3B C4B O2B . . 117.96(12)
C5B C3B C4B O1B . . 109.48(11)
C2B C3B C4B O1B . . -65.87(14)
C2B C3B C5B C2B . 2_656 0.62(17)
C4B C3B C5B C2B . 2_656 -174.96(9)
N1C C6C C7C C8C . . 175.47(16)
N1D C6D C7D C8D . . 176.37(11)
N1E C6E C7E C8E . . 179.07(13)
